data_2224884
loop_
_publ_author_name
'Ennajih, Hamid'
'Bouhfid, Rachid'
'Zouihri, Hafid'
'Essassi, El Mokhtar'
'Ng, Seik Weng'

_publ_section_title
;
 1,3-Dibenzyl-2-methylbenzimidazolium chloride
;
_journal_coeditor_code BT5179
_journal_issue 2
_journal_name_full 'Acta Crystallographica Section E'
_journal_page_first o455
_journal_paper_doi 10.1107/S1600536810002588
_journal_volume 66
_journal_year 2010
_chemical_formula_iupac 'C22 H21 N2 +, Cl -'
_chemical_formula_moiety 'C22 H21 N2 +, Cl -'
_chemical_formula_sum 'C22 H21 Cl N2'
_chemical_formula_weight 348.86
_chemical_name_systematic
;
1,3-Dibenzyl-2-methylbenzimidazolium chloride
;
_space_group_IT_number 2
_symmetry_cell_setting triclinic
_symmetry_space_group_name_Hall '-P 1'
_symmetry_space_group_name_H-M 'P -1'
_atom_sites_solution_hydrogens geom
_atom_sites_solution_primary direct
_atom_sites_solution_secondary difmap
_audit_creation_method SHELXL-97
_cell_angle_alpha 72.1390(10)
_cell_angle_beta 81.3760(10)
_cell_angle_gamma 64.6050(10)
_cell_formula_units_Z 2
_cell_length_a 9.2539(2)
_cell_length_b 9.4677(2)
_cell_length_c 12.0984(3)
_cell_measurement_reflns_used 8258
_cell_measurement_temperature 293(2)
_cell_measurement_theta_max 29.1
_cell_measurement_theta_min 2.5
_cell_volume 911.20(4)
_computing_cell_refinement 'SAINT (Bruker, 2005)'
_computing_data_collection 'APEX2 (Bruker, 2005)'
_computing_data_reduction 'SAINT (Bruker, 2005)'
_computing_molecular_graphics 'X-SEED (Barbour, 2001)'
_computing_publication_material 'publCIF (Westrip, 2010)'
_computing_structure_refinement 'SHELXL97 (Sheldrick, 2008)'
_computing_structure_solution 'SHELXS97 (Sheldrick, 2008)'
_diffrn_ambient_temperature 293(2)
_diffrn_measured_fraction_theta_full 0.999
_diffrn_measured_fraction_theta_max 0.999
_diffrn_measurement_device_type 'Bruker APEXII diffractometer'
_diffrn_measurement_method '\f and \w scans'
_diffrn_radiation_monochromator graphite
_diffrn_radiation_source 'fine-focus sealed tube'
_diffrn_radiation_type MoK\a
_diffrn_radiation_wavelength 0.71073
_diffrn_reflns_av_R_equivalents 0.0279
_diffrn_reflns_av_sigmaI/netI 0.0202
_diffrn_reflns_limit_h_max 12
_diffrn_reflns_limit_h_min -12
_diffrn_reflns_limit_k_max 12
_diffrn_reflns_limit_k_min -12
_diffrn_reflns_limit_l_max 15
_diffrn_reflns_limit_l_min -15
_diffrn_reflns_number 24459
_diffrn_reflns_theta_full 27.49
_diffrn_reflns_theta_max 27.49
_diffrn_reflns_theta_min 1.77
_diffrn_standards_decay_% 0
_diffrn_standards_interval_count 0
_diffrn_standards_interval_time 0
_diffrn_standards_number 0
_exptl_absorpt_coefficient_mu 0.216
_exptl_absorpt_correction_T_max 0.9381
_exptl_absorpt_correction_T_min 0.9381
_exptl_absorpt_correction_type multi-scan
_exptl_absorpt_process_details '(SADABS; Sheldrick, 1996)'
_exptl_crystal_colour Colorless
_exptl_crystal_density_diffrn 1.271
_exptl_crystal_density_method 'not measured'
_exptl_crystal_description Block
_exptl_crystal_F_000 368
_exptl_crystal_size_max 0.30
_exptl_crystal_size_mid 0.30
_exptl_crystal_size_min 0.30
_refine_diff_density_max 0.227
_refine_diff_density_min -0.227
_refine_ls_extinction_method none
_refine_ls_goodness_of_fit_ref 1.083
_refine_ls_hydrogen_treatment constr
_refine_ls_matrix_type full
_refine_ls_number_parameters 227
_refine_ls_number_reflns 4175
_refine_ls_number_restraints 0
_refine_ls_restrained_S_all 1.083
_refine_ls_R_factor_all 0.0521
_refine_ls_R_factor_gt 0.0377
_refine_ls_shift/su_max 0.001
_refine_ls_shift/su_mean 0.001
_refine_ls_structure_factor_coef Fsqd
_refine_ls_weighting_details 'calc w=1/[\s^2^(Fo^2^)+(0.0687P)^2^+0.1373P] where P=(Fo^2^+2Fc^2^)/3'
_refine_ls_weighting_scheme calc
_refine_ls_wR_factor_gt 0.1072
_refine_ls_wR_factor_ref 0.1240
_reflns_number_gt 3336
_reflns_number_total 4175
_reflns_threshold_expression I>2\s(I)
_cod_data_source_file bt5179.cif
_cod_data_source_block I
_cod_depositor_comments
;
The following automatic conversions were performed:
'_symmetry_cell_setting' value 'Triclinic' changed to 'triclinic'
according to '/home/saulius/struct/CIF-dictionaries/cif_core.dic'
dictionary named 'cif_core.dic' version 2.4.1 from
2010-06-29.

'_exptl_absorpt_correction_type' value 'Multi-scan' changed
to 'multi-scan' according to
'/home/saulius/struct/CIF-dictionaries/cif_core.dic' dictionary named
'cif_core.dic' version 2.4.1 from 2010-06-29.

Automatic conversion script
Id: cif_fix_enum 1527 2010-12-29 10:47:43Z saulius 

The following automatic conversions were performed:

'_symmetry_cell_setting' value 'Triclinic' changed to 'triclinic'
according to /home/saulius/struct/CIF-dictionaries/cif_core.dic
dictionary named 'cif_core.dic' version 2.4.1 from
2010-06-29.

'_exptl_absorpt_correction_type' value 'Multi-scan'
changed to 'multi-scan' according to
/home/saulius/struct/CIF-dictionaries/cif_core.dic dictionary named
'cif_core.dic' version 2.4.1 from 2010-06-29.

Automatic conversion script
Id: cif_fix_values 1715 2011-07-08 13:25:40Z adriana 
;
_cod_database_code 2224884
_cod_database_fobs_code 2224884

loop_
_symmetry_equiv_pos_as_xyz
'x, y, z'
'-x, -y, -z'

loop_
_atom_site_type_symbol
_atom_site_label
_atom_site_fract_x
_atom_site_fract_y
_atom_site_fract_z
_atom_site_U_iso_or_equiv
_atom_site_adp_type
_atom_site_calc_flag
_atom_site_refinement_flags
_atom_site_occupancy
_atom_site_disorder_assembly
_atom_site_disorder_group
Cl Cl1 0.29429(4) 0.33126(4) 0.00802(3) 0.04507(14) Uani d . 1 . .
N N1 0.77776(14) 0.02156(14) 0.14627(10) 0.0356(3) Uani d . 1 . .
N N2 0.91155(14) 0.15323(14) 0.16783(10) 0.0352(3) Uani d . 1 . .
C C1 0.61460(19) 0.30695(19) 0.16123(16) 0.0498(4) Uani d . 1 . .
H H1A 0.5794 0.3046 0.2403 0.075 Uiso calc R 1 . .
H H1B 0.5340 0.3064 0.1200 0.075 Uiso calc R 1 . .
H H1C 0.6328 0.4036 0.1249 0.075 Uiso calc R 1 . .
C C2 0.76494(17) 0.16248(17) 0.15880(12) 0.0360(3) Uani d . 1 . .
C C3 0.93932(17) -0.08252(17) 0.14577(12) 0.0349(3) Uani d . 1 . .
C C4 1.0170(2) -0.23710(18) 0.12901(14) 0.0434(4) Uani d . 1 . .
H H4 0.9608 -0.2928 0.1179 0.052 Uiso calc R 1 . .
C C5 1.1821(2) -0.3032(2) 0.12974(15) 0.0515(4) Uani d . 1 . .
H H5 1.2387 -0.4067 0.1194 0.062 Uiso calc R 1 . .
C C6 1.2669(2) -0.2194(2) 0.14549(16) 0.0541(4) Uani d . 1 . .
H H6 1.3781 -0.2688 0.1458 0.065 Uiso calc R 1 . .
C C7 1.18996(19) -0.0654(2) 0.16059(14) 0.0454(4) Uani d . 1 . .
H H7 1.2462 -0.0092 0.1704 0.054 Uiso calc R 1 . .
C C8 1.02401(17) 0.00110(17) 0.16028(12) 0.0350(3) Uani d . 1 . .
C C9 0.64487(18) -0.02047(18) 0.13464(14) 0.0416(3) Uani d . 1 . .
H H9 0.6788 -0.0902 0.0830 0.050 Uiso calc R 1 . .
H H9B 0.5545 0.0780 0.1000 0.050 Uiso calc R 1 . .
C C10 0.59317(18) -0.10561(18) 0.25015(14) 0.0411(3) Uani d . 1 . .
C C11 0.4779(2) -0.0170(2) 0.3180(2) 0.0646(5) Uani d . 1 . .
H H11 0.4329 0.0959 0.2926 0.078 Uiso calc R 1 . .
C C12 0.4288(3) -0.0946(3) 0.4233(2) 0.0821(7) Uani d . 1 . .
H H12 0.3506 -0.0341 0.4682 0.099 Uiso calc R 1 . .
C C13 0.4951(3) -0.2606(3) 0.4616(2) 0.0750(6) Uani d . 1 . .
H H13 0.4628 -0.3126 0.5329 0.090 Uiso calc R 1 . .
C C14 0.6089(3) -0.3505(3) 0.3951(2) 0.0668(5) Uani d . 1 . .
H H14 0.6539 -0.4633 0.4212 0.080 Uiso calc R 1 . .
C C15 0.6566(2) -0.2729(2) 0.28935(17) 0.0526(4) Uani d . 1 . .
H H15 0.7325 -0.3343 0.2438 0.063 Uiso calc R 1 . .
C C16 0.95196(19) 0.28401(18) 0.17480(13) 0.0405(3) Uani d . 1 . .
H H16 0.8649 0.3876 0.1434 0.049 Uiso calc R 1 . .
H H16B 1.0466 0.2809 0.1268 0.049 Uiso calc R 1 . .
C C17 0.98260(18) 0.27339(17) 0.29640(13) 0.0380(3) Uani d . 1 . .
C C18 0.9089(2) 0.2087(2) 0.39402(15) 0.0533(4) Uani d . 1 . .
H H18 0.8402 0.1638 0.3866 0.064 Uiso calc R 1 . .
C C19 0.9367(3) 0.2104(3) 0.50305(17) 0.0700(6) Uani d . 1 . .
H H19 0.8861 0.1670 0.5682 0.084 Uiso calc R 1 . .
C C20 1.0372(3) 0.2749(3) 0.5152(2) 0.0813(7) Uani d . 1 . .
H H20 1.0558 0.2754 0.5885 0.098 Uiso calc R 1 . .
C C21 1.1109(3) 0.3392(3) 0.4191(2) 0.0821(7) Uani d . 1 . .
H H21 1.1794 0.3838 0.4274 0.099 Uiso calc R 1 . .
C C22 1.0846(2) 0.3384(2) 0.31030(18) 0.0574(5) Uani d . 1 . .
H H22 1.1359 0.3820 0.2457 0.069 Uiso calc R 1 . .

loop_
_atom_site_aniso_label
_atom_site_aniso_U_11
_atom_site_aniso_U_22
_atom_site_aniso_U_33
_atom_site_aniso_U_12
_atom_site_aniso_U_13
_atom_site_aniso_U_23
Cl1 0.0415(2) 0.0398(2) 0.0544(2) -0.01604(16) -0.00553(16) -0.01205(16)
N1 0.0346(6) 0.0361(6) 0.0407(6) -0.0176(5) -0.0027(5) -0.0109(5)
N2 0.0371(6) 0.0385(6) 0.0354(6) -0.0199(5) -0.0011(5) -0.0107(5)
C1 0.0415(9) 0.0420(8) 0.0686(11) -0.0158(7) -0.0026(8) -0.0196(8)
C2 0.0385(7) 0.0371(7) 0.0366(7) -0.0191(6) -0.0017(6) -0.0098(6)
C3 0.0364(7) 0.0378(7) 0.0309(7) -0.0168(6) -0.0005(5) -0.0076(5)
C4 0.0486(9) 0.0399(8) 0.0437(8) -0.0196(7) 0.0023(7) -0.0133(6)
C5 0.0488(9) 0.0421(8) 0.0559(10) -0.0122(7) 0.0056(8) -0.0155(7)
C6 0.0362(8) 0.0562(10) 0.0601(10) -0.0120(7) 0.0031(7) -0.0147(8)
C7 0.0374(8) 0.0555(9) 0.0460(9) -0.0224(7) -0.0002(6) -0.0125(7)
C8 0.0372(7) 0.0397(7) 0.0303(7) -0.0181(6) -0.0002(5) -0.0093(5)
C9 0.0385(8) 0.0411(7) 0.0527(9) -0.0201(6) -0.0082(7) -0.0139(7)
C10 0.0343(7) 0.0437(8) 0.0543(9) -0.0211(6) -0.0024(6) -0.0171(7)
C11 0.0597(11) 0.0542(10) 0.0887(15) -0.0312(9) 0.0230(10) -0.0311(10)
C12 0.0870(16) 0.0893(16) 0.0946(17) -0.0553(14) 0.0443(14) -0.0511(14)
C13 0.0851(16) 0.0911(16) 0.0633(13) -0.0583(14) 0.0143(11) -0.0146(11)
C14 0.0671(12) 0.0537(10) 0.0756(13) -0.0304(10) -0.0002(10) -0.0043(10)
C15 0.0498(10) 0.0451(9) 0.0647(11) -0.0213(8) 0.0049(8) -0.0171(8)
C16 0.0460(8) 0.0400(7) 0.0427(8) -0.0255(7) -0.0023(6) -0.0084(6)
C17 0.0377(7) 0.0307(6) 0.0463(8) -0.0109(6) -0.0046(6) -0.0141(6)
C18 0.0619(11) 0.0563(10) 0.0450(9) -0.0277(9) -0.0002(8) -0.0134(8)
C19 0.0869(15) 0.0691(13) 0.0454(10) -0.0223(11) -0.0005(10) -0.0183(9)
C20 0.1008(18) 0.0796(15) 0.0648(14) -0.0186(13) -0.0261(13) -0.0366(12)
C21 0.0938(17) 0.0875(16) 0.0920(17) -0.0434(14) -0.0242(14) -0.0406(14)
C22 0.0606(11) 0.0575(10) 0.0691(12) -0.0315(9) -0.0070(9) -0.0236(9)

loop_
_atom_type_symbol
_atom_type_description
_atom_type_scat_dispersion_real
_atom_type_scat_dispersion_imag
_atom_type_scat_source
C C 0.0033 0.0016 'International Tables Vol C Tables 4.2.6.8 and 6.1.1.4'
H H 0.0000 0.0000 'International Tables Vol C Tables 4.2.6.8 and 6.1.1.4'
N N 0.0061 0.0033 'International Tables Vol C Tables 4.2.6.8 and 6.1.1.4'
Cl Cl 0.1484 0.1585 'International Tables Vol C Tables 4.2.6.8 and 6.1.1.4'

loop_
_geom_angle_atom_site_label_1
_geom_angle_atom_site_label_2
_geom_angle_atom_site_label_3
_geom_angle_site_symmetry_1
_geom_angle_site_symmetry_3
_geom_angle
_geom_angle_publ_flag
C2 N1 C3 . . 108.77(12) ?
C2 N1 C9 . . 126.81(12) ?
C3 N1 C9 . . 124.43(12) ?
C2 N2 C8 . . 108.89(12) ?
C2 N2 C16 . . 126.78(13) ?
C8 N2 C16 . . 124.15(12) ?
C2 C1 H1A . . 109.5 ?
C2 C1 H1B . . 109.5 ?
H1A C1 H1B . . 109.5 ?
C2 C1 H1C . . 109.5 ?
H1A C1 H1C . . 109.5 ?
H1B C1 H1C . . 109.5 ?
N2 C2 N1 . . 109.12(13) ?
N2 C2 C1 . . 124.66(13) ?
N1 C2 C1 . . 126.21(13) ?
C8 C3 C4 . . 121.57(14) ?
C8 C3 N1 . . 106.52(12) ?
C4 C3 N1 . . 131.83(14) ?
C5 C4 C3 . . 116.23(15) ?
C5 C4 H4 . . 121.9 ?
C3 C4 H4 . . 121.9 ?
C4 C5 C6 . . 122.05(16) ?
C4 C5 H5 . . 119.0 ?
C6 C5 H5 . . 119.0 ?
C7 C6 C5 . . 121.71(16) ?
C7 C6 H6 . . 119.1 ?
C5 C6 H6 . . 119.1 ?
C6 C7 C8 . . 116.38(15) ?
C6 C7 H7 . . 121.8 ?
C8 C7 H7 . . 121.8 ?
C7 C8 C3 . . 122.05(14) ?
C7 C8 N2 . . 131.20(14) ?
C3 C8 N2 . . 106.69(12) ?
N1 C9 C10 . . 111.98(12) ?
N1 C9 H9 . . 109.2 ?
C10 C9 H9 . . 109.2 ?
N1 C9 H9B . . 109.2 ?
C10 C9 H9B . . 109.2 ?
H9 C9 H9B . . 107.9 ?
C15 C10 C11 . . 118.51(16) ?
C15 C10 C9 . . 121.09(15) ?
C11 C10 C9 . . 120.38(15) ?
C10 C11 C12 . . 120.55(19) ?
C10 C11 H11 . . 119.7 ?
C12 C11 H11 . . 119.7 ?
C13 C12 C11 . . 120.0(2) ?
C13 C12 H12 . . 120.0 ?
C11 C12 H12 . . 120.0 ?
C14 C13 C12 . . 120.2(2) ?
C14 C13 H13 . . 119.9 ?
C12 C13 H13 . . 119.9 ?
C13 C14 C15 . . 119.71(19) ?
C13 C14 H14 . . 120.1 ?
C15 C14 H14 . . 120.1 ?
C10 C15 C14 . . 120.95(18) ?
C10 C15 H15 . . 119.5 ?
C14 C15 H15 . . 119.5 ?
N2 C16 C17 . . 113.56(12) ?
N2 C16 H16 . . 108.9 ?
C17 C16 H16 . . 108.9 ?
N2 C16 H16B . . 108.9 ?
C17 C16 H16B . . 108.9 ?
H16 C16 H16B . . 107.7 ?
C22 C17 C18 . . 118.45(16) ?
C22 C17 C16 . . 117.98(14) ?
C18 C17 C16 . . 123.51(14) ?
C17 C18 C19 . . 120.39(18) ?
C17 C18 H18 . . 119.8 ?
C19 C18 H18 . . 119.8 ?
C20 C19 C18 . . 120.4(2) ?
C20 C19 H19 . . 119.8 ?
C18 C19 H19 . . 119.8 ?
C19 C20 C21 . . 119.68(19) ?
C19 C20 H20 . . 120.2 ?
C21 C20 H20 . . 120.2 ?
C20 C21 C22 . . 120.6(2) ?
C20 C21 H21 . . 119.7 ?
C22 C21 H21 . . 119.7 ?
C21 C22 C17 . . 120.4(2) ?
C21 C22 H22 . . 119.8 ?
C17 C22 H22 . . 119.8 ?

loop_
_geom_bond_atom_site_label_1
_geom_bond_atom_site_label_2
_geom_bond_site_symmetry_2
_geom_bond_distance
_geom_bond_publ_flag
N1 C2 . 1.3416(18) ?
N1 C3 . 1.3941(18) ?
N1 C9 . 1.4821(18) ?
N2 C2 . 1.3406(18) ?
N2 C8 . 1.3902(18) ?
N2 C16 . 1.4664(18) ?
C1 C2 . 1.479(2) ?
C1 H1A . 0.9600 ?
C1 H1B . 0.9600 ?
C1 H1C . 0.9600 ?
C3 C8 . 1.389(2) ?
C3 C4 . 1.391(2) ?
C4 C5 . 1.381(2) ?
C4 H4 . 0.9300 ?
C5 C6 . 1.397(3) ?
C5 H5 . 0.9300 ?
C6 C7 . 1.378(2) ?
C6 H6 . 0.9300 ?
C7 C8 . 1.388(2) ?
C7 H7 . 0.9300 ?
C9 C10 . 1.507(2) ?
C9 H9 . 0.9700 ?
C9 H9B . 0.9700 ?
C10 C15 . 1.380(2) ?
C10 C11 . 1.382(2) ?
C11 C12 . 1.381(3) ?
C11 H11 . 0.9300 ?
C12 C13 . 1.368(3) ?
C12 H12 . 0.9300 ?
C13 C14 . 1.370(3) ?
C13 H13 . 0.9300 ?
C14 C15 . 1.380(3) ?
C14 H14 . 0.9300 ?
C15 H15 . 0.9300 ?
C16 C17 . 1.505(2) ?
C16 H16 . 0.9700 ?
C16 H16B . 0.9700 ?
C17 C22 . 1.381(2) ?
C17 C18 . 1.381(2) ?
C18 C19 . 1.387(3) ?
C18 H18 . 0.9300 ?
C19 C20 . 1.358(4) ?
C19 H19 . 0.9300 ?
C20 C21 . 1.368(4) ?
C20 H20 . 0.9300 ?
C21 C22 . 1.377(3) ?
C21 H21 . 0.9300 ?
C22 H22 . 0.9300 ?

loop_
_geom_torsion_atom_site_label_1
_geom_torsion_atom_site_label_2
_geom_torsion_atom_site_label_3
_geom_torsion_atom_site_label_4
_geom_torsion_site_symmetry_1
_geom_torsion_site_symmetry_2
_geom_torsion_site_symmetry_3
_geom_torsion_site_symmetry_4
_geom_torsion
_geom_torsion_publ_flag
C8 N2 C2 N1 . . . . 0.33(16) ?
C16 N2 C2 N1 . . . . 175.59(12) ?
C8 N2 C2 C1 . . . . -179.08(14) ?
C16 N2 C2 C1 . . . . -3.8(2) ?
C3 N1 C2 N2 . . . . -0.73(16) ?
C9 N1 C2 N2 . . . . 179.28(13) ?
C3 N1 C2 C1 . . . . 178.67(14) ?
C9 N1 C2 C1 . . . . -1.3(2) ?
C2 N1 C3 C8 . . . . 0.84(15) ?
C9 N1 C3 C8 . . . . -179.17(12) ?
C2 N1 C3 C4 . . . . -175.93(15) ?
C9 N1 C3 C4 . . . . 4.1(2) ?
C8 C3 C4 C5 . . . . 1.1(2) ?
N1 C3 C4 C5 . . . . 177.47(15) ?
C3 C4 C5 C6 . . . . -0.5(2) ?
C4 C5 C6 C7 . . . . -0.3(3) ?
C5 C6 C7 C8 . . . . 0.5(3) ?
C6 C7 C8 C3 . . . . 0.1(2) ?
C6 C7 C8 N2 . . . . -176.73(15) ?
C4 C3 C8 C7 . . . . -1.0(2) ?
N1 C3 C8 C7 . . . . -178.13(13) ?
C4 C3 C8 N2 . . . . 176.55(13) ?
N1 C3 C8 N2 . . . . -0.62(14) ?
C2 N2 C8 C7 . . . . 177.39(15) ?
C16 N2 C8 C7 . . . . 2.0(2) ?
C2 N2 C8 C3 . . . . 0.20(15) ?
C16 N2 C8 C3 . . . . -175.22(12) ?
C2 N1 C9 C10 . . . . -93.34(17) ?
C3 N1 C9 C10 . . . . 86.67(17) ?
N1 C9 C10 C15 . . . . -93.28(17) ?
N1 C9 C10 C11 . . . . 88.23(18) ?
C15 C10 C11 C12 . . . . 0.7(3) ?
C9 C10 C11 C12 . . . . 179.22(19) ?
C10 C11 C12 C13 . . . . 0.4(4) ?
C11 C12 C13 C14 . . . . -0.8(4) ?
C12 C13 C14 C15 . . . . 0.0(4) ?
C11 C10 C15 C14 . . . . -1.5(3) ?
C9 C10 C15 C14 . . . . -179.97(16) ?
C13 C14 C15 C10 . . . . 1.1(3) ?
C2 N2 C16 C17 . . . . 100.24(17) ?
C8 N2 C16 C17 . . . . -85.18(17) ?
N2 C16 C17 C22 . . . . 152.21(15) ?
N2 C16 C17 C18 . . . . -30.7(2) ?
C22 C17 C18 C19 . . . . 0.4(3) ?
C16 C17 C18 C19 . . . . -176.69(16) ?
C17 C18 C19 C20 . . . . -0.3(3) ?
C18 C19 C20 C21 . . . . 0.3(4) ?
C19 C20 C21 C22 . . . . -0.3(4) ?
C20 C21 C22 C17 . . . . 0.3(3) ?
C18 C17 C22 C21 . . . . -0.4(3) ?
C16 C17 C22 C21 . . . . 176.83(18) ?

loop_
_cod_related_entry_id
_cod_related_entry_database
_cod_related_entry_code
1 ChemSpider 2118236
